data_1530485
loop_
_publ_author_name
'Nevskii, N.N.'
'Ilyukhin, V.V.'
'Ivanova, L.I.'
'Belov, N.V.'

_publ_section_title
;
 Crystal structure of calcium germanate Ca2 Ge2 (Ge O4) (Ge4 O12)
;
_journal_name_full 'Doklady Akademii Nauk SSSR'
_journal_page_first 110
_journal_page_last 113
_journal_volume 245
_journal_year 1979
_chemical_formula_sum 'Ca2 Ge7 O16'
_space_group_IT_number 32
_symmetry_space_group_name_Hall 'P 2 -2ab'
_symmetry_space_group_name_H-M 'P b a 2'
_cell_angle_alpha 90
_cell_angle_beta 90
_cell_angle_gamma 90
_cell_formula_units_Z 2
_cell_length_a 11.34
_cell_length_b 11.34
_cell_length_c 4.64
_cell_volume 596.684
_citation_journal_id_ASTM DANKAS
_cod_data_source_file Nevskii_DANKAS_1979_463.cif
_cod_data_source_block Ca2Ge7O16
_cod_original_cell_volume 596.6836
_cod_database_code 1530485

loop_
_symmetry_equiv_pos_as_xyz
x,y,z
-x,-y,z
-x+1/2,y+1/2,z
x+1/2,-y+1/2,z

loop_
_atom_site_label
_atom_site_type_symbol
_atom_site_fract_x
_atom_site_fract_y
_atom_site_fract_z
_atom_site_occupancy
_atom_site_U_iso_or_equiv
Ge2 Ge+4 0.1335 0.1336 0.4996 1 0.0
O4 O-2 0.2657 0.1697 0.2645 1 0.0
O3 O-2 0.1686 0.2658 0.7246 1 0.0
O1 O-2 0.0012 0.1167 0.7467 1 0.0
Ge3 Ge+4 0.0666 0.3122 -0.0107 1 0.0
Ge4 Ge+4 0.3123 0.0667 0.0095 1 0.0
Ca1 Ca+2 0.335 0.3348 0.497 1 0.0
O6 O-2 0.2198 0.0282 0.718 1 0.0
O5 O-2 0.1171 0.0006 0.2411 1 0.0
O8 O-2 0.4327 0.1403 0.8306 1 0.0
O7 O-2 0.1398 0.4316 0.1548 1 0.0
O2 O-2 0.0288 0.2197 0.2695 1 0.0
Ge1 Ge+4 0 0 0 1 0.0
